data_4124502
loop_
_publ_author_name
'Hess, R.F.'
'Gordon, P.L.'
'Tait, C.D.'
'Abney, K.D.'
'Dorhout, P.K.'

_publ_section_title
;
 Synthesis and structural characterization of the first quaternary
 plutonium thiophosphates : K3 Pu (P S4)2 and A Pu P2 S7 (A = K, Rb,Cs)
;
_journal_name_full 'Journal of the American Chemical Society'
_journal_page_first 1327
_journal_page_last 1333
_journal_volume 124
_journal_year 2002
_chemical_formula_sum 'Cs P2 Pu S7'
_chemical_name_systematic 'Cs Pu (P2 S7)'
_space_group_IT_number 14
_symmetry_space_group_name_Hall '-P 2ybc'
_symmetry_space_group_name_H-M 'P 1 21/c 1'
_cell_angle_alpha 90
_cell_angle_beta 91.007
_cell_angle_gamma 90
_cell_formula_units_Z 4
_cell_length_a 10.1034
_cell_length_b 12.5412
_cell_length_c 9.0306
_cell_volume 1144.079
_citation_journal_id_ASTM JACSAT
_cod_data_source_file Hess_JACSAT_2002_329.cif
_cod_data_source_block Cs1P2Pu1S7
_cod_original_formula_sum 'Cs1 P2 Pu1 S7'
_cod_database_code 4124502

loop_
_symmetry_equiv_pos_as_xyz
x,y,z
-x,y+1/2,-z+1/2
-x,-y,-z
x,-y-1/2,z-1/2

loop_
_atom_site_label
_atom_site_type_symbol
_atom_site_fract_x
_atom_site_fract_y
_atom_site_fract_z
_atom_site_occupancy
_atom_site_U_iso_or_equiv
S5 S-2 0.4164 0.8307 -0.075 1 0.0
S1 S-2 0.1502 0.7941 0.1132 1 0.0
Pu1 Pu+3 0.3642 0.6427 0.1048 1 0.0
S6 S-2 0.6422 0.6873 0.1467 1 0.0
P1 P+5 0.7613 0.1043 0.0243 1 0.0
Cs1 Cs+1 0.8978 0.6977 0.8661 1 0.0
S2 S-2 0.1427 0.5624 0.2886 1 0.0
P2 P+5 0.6765 0.9675 0.7011 1 0.0
S4 S-2 0.7371 0.9509 -0.0735 1 0.0
S7 S-2 0.1783 0.5291 -0.0779 1 0.0
S3 S-2 0.5124 0.4404 0.1801 1 0.0
